data_2232838
loop_
_publ_author_name
'Cheng, Pei-Chi'
'Zhan, Jun-Xiang'
'Wu, Cheng-You'
'Lin, Chia-Her'

_publ_section_title
;
 Poly[tetrakis(\m-benzene-1,2-dicarboxylato)di-\m-formato-pentastrontium(II)]
;
_journal_coeditor_code LH5360
_journal_issue 12
_journal_name_full 'Acta Crystallographica Section E'
_journal_page_first m1647
_journal_paper_doi 10.1107/S1600536811044977
_journal_volume 67
_journal_year 2011
_chemical_formula_iupac '[Sr5 (C8 H4 O4)4 (H C O2)2]'
_chemical_formula_moiety 'C34 H18 O20 Sr5'
_chemical_formula_sum 'C34 H18 O20 Sr5'
_chemical_formula_weight 1184.58
_chemical_name_systematic
;
Poly[tetrakis(\m-benzene-1,2-dicarboxylato)di-\m-formato-pentastrontium(II)]
;
_space_group_IT_number 2
_symmetry_cell_setting triclinic
_symmetry_space_group_name_Hall '-P 1'
_symmetry_space_group_name_H-M 'P -1'
_atom_sites_solution_hydrogens geom
_atom_sites_solution_primary direct
_atom_sites_solution_secondary difmap
_audit_creation_method SHELXL-97
_cell_angle_alpha 91.361(2)
_cell_angle_beta 90.407(2)
_cell_angle_gamma 104.998(2)
_cell_formula_units_Z 1
_cell_length_a 7.0292(3)
_cell_length_b 10.2892(4)
_cell_length_c 12.5439(5)
_cell_measurement_reflns_used 8942
_cell_measurement_temperature 295(2)
_cell_measurement_theta_max 28.3107
_cell_measurement_theta_min 2.5816
_cell_volume 876.00(6)
_computing_cell_refinement 'SAINT (Bruker, 2010)'
_computing_data_collection 'APEX2 (Bruker, 2010)'
_computing_data_reduction 'SAINT (Bruker, 2010)'
_computing_molecular_graphics 'DIAMOND (Brandenburg, 2010)'
_computing_publication_material 'SHELXTL (Sheldrick, 2008)'
_computing_structure_refinement 'SHELXL97 (Sheldrick, 2008)'
_computing_structure_solution 'SHELXS97 (Sheldrick, 2008)'
_diffrn_ambient_temperature 295(2)
_diffrn_detector_area_resol_mean 8.3333
_diffrn_measured_fraction_theta_full 0.981
_diffrn_measured_fraction_theta_max 0.981
_diffrn_measurement_device_type 'Bruker APEXII CCD'
_diffrn_measurement_method '\f and \w scans'
_diffrn_radiation_monochromator graphite
_diffrn_radiation_source 'fine-focus sealed tube'
_diffrn_radiation_type MoK\a
_diffrn_radiation_wavelength 0.71073
_diffrn_reflns_av_R_equivalents 0.0331
_diffrn_reflns_av_sigmaI/netI 0.0386
_diffrn_reflns_limit_h_max 9
_diffrn_reflns_limit_h_min -9
_diffrn_reflns_limit_k_max 13
_diffrn_reflns_limit_k_min -13
_diffrn_reflns_limit_l_max 16
_diffrn_reflns_limit_l_min -16
_diffrn_reflns_number 15465
_diffrn_reflns_theta_full 28.34
_diffrn_reflns_theta_max 28.34
_diffrn_reflns_theta_min 1.62
_exptl_absorpt_coefficient_mu 7.654
_exptl_absorpt_correction_T_max 0.3931
_exptl_absorpt_correction_T_min 0.3097
_exptl_absorpt_correction_type multi-scan
_exptl_absorpt_process_details '(SADABS; Bruker, 2010)'
_exptl_crystal_colour colorless
_exptl_crystal_density_diffrn 2.245
_exptl_crystal_density_method 'not measured'
_exptl_crystal_description lamellar
_exptl_crystal_F_000 572
_exptl_crystal_size_max 0.20
_exptl_crystal_size_mid 0.18
_exptl_crystal_size_min 0.15
_refine_diff_density_max 0.974
_refine_diff_density_min -0.392
_refine_ls_extinction_method none
_refine_ls_goodness_of_fit_ref 1.038
_refine_ls_hydrogen_treatment constr
_refine_ls_matrix_type full
_refine_ls_number_parameters 268
_refine_ls_number_reflns 4295
_refine_ls_number_restraints 0
_refine_ls_restrained_S_all 1.038
_refine_ls_R_factor_all 0.0393
_refine_ls_R_factor_gt 0.0278
_refine_ls_shift/su_max 0.001
_refine_ls_shift/su_mean 0.000
_refine_ls_structure_factor_coef Fsqd
_refine_ls_weighting_details 'calc w=1/[\s^2^(Fo^2^)+(0.0254P)^2^+0.4547P] where P=(Fo^2^+2Fc^2^)/3'
_refine_ls_weighting_scheme calc
_refine_ls_wR_factor_gt 0.0569
_refine_ls_wR_factor_ref 0.0599
_reflns_number_gt 3585
_reflns_number_total 4295
_reflns_threshold_expression I>2\s(I)
_cod_data_source_file lh5360.cif
_cod_data_source_block I
_cod_database_code 2232838
_cod_database_fobs_code 2232838

loop_
_symmetry_equiv_pos_as_xyz
'x, y, z'
'-x, -y, -z'

loop_
_atom_site_type_symbol
_atom_site_label
_atom_site_fract_x
_atom_site_fract_y
_atom_site_fract_z
_atom_site_U_iso_or_equiv
_atom_site_adp_type
_atom_site_calc_flag
_atom_site_refinement_flags
_atom_site_occupancy
_atom_site_symmetry_multiplicity
Sr Sr1 1.0000 0.0000 0.0000 0.01600(9) Uani d S 1 2
Sr Sr2 0.86724(3) -0.37889(2) -0.11377(2) 0.01683(7) Uani d . 1 1
Sr Sr3 0.57129(3) 0.21010(2) -0.05482(2) 0.01681(7) Uani d . 1 1
O O1 0.6246(3) -0.05156(18) -0.08904(15) 0.0184(4) Uani d . 1 1
O O2 0.8372(3) -0.14323(19) -0.17205(16) 0.0219(4) Uani d . 1 1
O O3 0.2714(3) 0.03708(19) -0.14874(16) 0.0227(4) Uani d . 1 1
O O4 0.1994(3) -0.17952(19) -0.11074(16) 0.0209(4) Uani d . 1 1
O O5 0.7838(3) -0.26762(19) 0.05581(15) 0.0215(4) Uani d . 1 1
O O6 1.0850(3) -0.18764(19) 0.12185(17) 0.0254(5) Uani d . 1 1
O O7 0.5072(3) -0.61995(19) 0.10329(16) 0.0233(4) Uani d . 1 1
O O8 0.8151(3) -0.54513(18) 0.05059(15) 0.0190(4) Uani d . 1 1
O O9 0.6767(3) -0.6166(2) -0.19012(17) 0.0274(5) Uani d . 1 1
O O10 0.8059(4) -0.4615(3) -0.30783(19) 0.0432(6) Uani d . 1 1
C C1 0.6836(4) -0.1025(3) -0.1717(2) 0.0168(6) Uani d . 1 1
C C2 0.5647(4) -0.1157(3) -0.2734(2) 0.0178(6) Uani d . 1 1
C C3 0.6460(4) -0.1431(3) -0.3689(2) 0.0268(7) Uani d . 1 1
H H3A 0.7758 -0.1489 -0.3701 0.032 Uiso calc R 1 1
C C4 0.5356(5) -0.1618(3) -0.4624(3) 0.0316(7) Uani d . 1 1
H H4A 0.5917 -0.1788 -0.5265 0.038 Uiso calc R 1 1
C C5 0.3424(5) -0.1553(3) -0.4603(3) 0.0327(8) Uani d . 1 1
H H5A 0.2678 -0.1684 -0.5231 0.039 Uiso calc R 1 1
C C6 0.2587(4) -0.1293(3) -0.3652(3) 0.0292(7) Uani d . 1 1
H H6A 0.1279 -0.1256 -0.3643 0.035 Uiso calc R 1 1
C C7 0.3690(4) -0.1087(3) -0.2717(2) 0.0184(6) Uani d . 1 1
C C8 0.2747(4) -0.0818(3) -0.1693(2) 0.0172(6) Uani d . 1 1
C C9 0.9131(4) -0.2604(3) 0.1291(2) 0.0166(6) Uani d . 1 1
C C10 0.8555(4) -0.3394(3) 0.2271(2) 0.0183(6) Uani d . 1 1
C C11 0.9164(4) -0.2784(3) 0.3253(3) 0.0280(7) Uani d . 1 1
H H11A 0.9963 -0.1909 0.3287 0.034 Uiso calc R 1 1
C C12 0.8602(5) -0.3458(3) 0.4187(3) 0.0336(8) Uani d . 1 1
H H12A 0.9028 -0.3042 0.4843 0.040 Uiso calc R 1 1
C C13 0.7407(5) -0.4750(3) 0.4136(3) 0.0343(8) Uani d . 1 1
H H13A 0.7023 -0.5208 0.4760 0.041 Uiso calc R 1 1
C C14 0.6777(4) -0.5367(3) 0.3161(3) 0.0275(7) Uani d . 1 1
H H14A 0.5956 -0.6236 0.3136 0.033 Uiso calc R 1 1
C C15 0.7349(4) -0.4711(3) 0.2222(2) 0.0180(6) Uani d . 1 1
C C16 0.6787(4) -0.5489(3) 0.1181(2) 0.0159(6) Uani d . 1 1
C C17 0.7073(5) -0.5772(4) -0.2845(3) 0.0377(8) Uani d . 1 1
H H17A 0.6537 -0.6374 -0.3400 0.045 Uiso calc R 1 1

loop_
_atom_site_aniso_label
_atom_site_aniso_U_11
_atom_site_aniso_U_22
_atom_site_aniso_U_33
_atom_site_aniso_U_12
_atom_site_aniso_U_13
_atom_site_aniso_U_23
Sr1 0.01285(16) 0.01455(18) 0.0203(2) 0.00311(13) -0.00091(13) 0.00027(15)
Sr2 0.01502(12) 0.01474(13) 0.02072(15) 0.00390(10) 0.00023(10) 0.00003(10)
Sr3 0.01324(12) 0.01526(13) 0.02143(15) 0.00273(9) 0.00058(10) 0.00130(10)
O1 0.0151(9) 0.0180(10) 0.0201(11) 0.0006(8) -0.0004(8) -0.0016(8)
O2 0.0151(9) 0.0235(11) 0.0280(12) 0.0065(8) -0.0020(8) 0.0008(9)
O3 0.0229(10) 0.0179(10) 0.0287(12) 0.0080(8) -0.0001(9) -0.0042(9)
O4 0.0140(9) 0.0210(10) 0.0263(12) 0.0015(8) 0.0003(8) 0.0058(9)
O5 0.0269(10) 0.0175(10) 0.0216(11) 0.0086(8) -0.0045(8) -0.0001(8)
O6 0.0189(10) 0.0213(11) 0.0352(13) 0.0027(8) 0.0041(9) 0.0083(9)
O7 0.0153(9) 0.0236(11) 0.0287(12) 0.0013(8) -0.0013(8) -0.0036(9)
O8 0.0186(9) 0.0184(10) 0.0213(11) 0.0065(8) 0.0053(8) 0.0022(8)
O9 0.0330(12) 0.0234(11) 0.0267(13) 0.0084(9) -0.0005(9) 0.0044(10)
O10 0.0558(16) 0.0426(15) 0.0303(14) 0.0106(13) 0.0049(12) 0.0044(12)
C1 0.0116(12) 0.0135(13) 0.0230(16) -0.0008(10) 0.0000(11) 0.0018(12)
C2 0.0172(13) 0.0157(13) 0.0198(15) 0.0031(11) -0.0012(11) -0.0003(11)
C3 0.0213(14) 0.0315(17) 0.0276(18) 0.0070(13) 0.0027(13) -0.0010(14)
C4 0.0345(18) 0.041(2) 0.0199(17) 0.0101(15) 0.0023(13) -0.0011(15)
C5 0.0356(18) 0.043(2) 0.0197(17) 0.0106(15) -0.0081(14) -0.0037(15)
C6 0.0212(14) 0.0410(19) 0.0272(18) 0.0119(13) -0.0062(12) -0.0037(15)
C7 0.0169(13) 0.0144(13) 0.0238(16) 0.0038(11) 0.0010(11) 0.0003(12)
C8 0.0085(11) 0.0192(14) 0.0243(16) 0.0046(10) -0.0050(10) -0.0009(12)
C9 0.0193(13) 0.0128(13) 0.0194(15) 0.0072(11) 0.0027(11) -0.0014(11)
C10 0.0169(13) 0.0180(14) 0.0193(15) 0.0035(11) -0.0010(11) -0.0004(12)
C11 0.0282(16) 0.0227(16) 0.0287(18) -0.0007(13) -0.0039(13) -0.0041(14)
C12 0.0386(19) 0.038(2) 0.0212(18) 0.0048(15) -0.0021(14) -0.0069(15)
C13 0.0440(19) 0.0368(19) 0.0199(18) 0.0057(16) 0.0035(15) 0.0068(15)
C14 0.0295(16) 0.0211(15) 0.0293(18) 0.0019(13) 0.0020(13) 0.0021(14)
C15 0.0144(12) 0.0196(14) 0.0199(15) 0.0043(11) 0.0018(11) -0.0003(12)
C16 0.0172(13) 0.0129(13) 0.0194(15) 0.0071(10) -0.0019(11) 0.0023(11)
C17 0.0385(19) 0.037(2) 0.039(2) 0.0135(16) 0.0002(16) -0.0016(17)

loop_
_atom_type_symbol
_atom_type_description
_atom_type_scat_dispersion_real
_atom_type_scat_dispersion_imag
_atom_type_scat_source
C C 0.0033 0.0016 'International Tables Vol C Tables 4.2.6.8 and 6.1.1.4'
H H 0.0000 0.0000 'International Tables Vol C Tables 4.2.6.8 and 6.1.1.4'
O O 0.0106 0.0060 'International Tables Vol C Tables 4.2.6.8 and 6.1.1.4'
Sr Sr -1.5307 3.2498 'International Tables Vol C Tables 4.2.6.8 and 6.1.1.4'

loop_
_geom_angle_atom_site_label_1
_geom_angle_atom_site_label_2
_geom_angle_atom_site_label_3
_geom_angle_site_symmetry_1
_geom_angle_site_symmetry_3
_geom_angle
O3 Sr1 O3 2_655 1_655 180.00(9)
O3 Sr1 O2 2_655 2_755 72.69(6)
O3 Sr1 O2 1_655 2_755 107.31(6)
O3 Sr1 O2 2_655 . 107.31(6)
O3 Sr1 O2 1_655 . 72.69(6)
O2 Sr1 O2 2_755 . 180.0
O3 Sr1 O6 2_655 2_755 103.66(6)
O3 Sr1 O6 1_655 2_755 76.34(6)
O2 Sr1 O6 2_755 2_755 102.22(6)
O2 Sr1 O6 . 2_755 77.78(6)
O3 Sr1 O6 2_655 . 76.34(6)
O3 Sr1 O6 1_655 . 103.66(6)
O2 Sr1 O6 2_755 . 77.78(6)
O2 Sr1 O6 . . 102.22(6)
O6 Sr1 O6 2_755 . 180.0
O3 Sr1 O1 2_655 . 68.69(6)
O3 Sr1 O1 1_655 . 111.31(6)
O2 Sr1 O1 2_755 . 131.93(5)
O2 Sr1 O1 . . 48.07(5)
O6 Sr1 O1 2_755 . 61.89(6)
O6 Sr1 O1 . . 118.11(6)
O3 Sr1 O1 2_655 2_755 111.31(6)
O3 Sr1 O1 1_655 2_755 68.69(6)
O2 Sr1 O1 2_755 2_755 48.07(5)
O2 Sr1 O1 . 2_755 131.93(5)
O6 Sr1 O1 2_755 2_755 118.11(6)
O6 Sr1 O1 . 2_755 61.89(6)
O1 Sr1 O1 . 2_755 180.0
O3 Sr1 O5 2_655 2_755 120.83(6)
O3 Sr1 O5 1_655 2_755 59.17(6)
O2 Sr1 O5 2_755 2_755 68.95(6)
O2 Sr1 O5 . 2_755 111.05(6)
O6 Sr1 O5 2_755 2_755 46.67(5)
O6 Sr1 O5 . 2_755 133.33(5)
O1 Sr1 O5 . 2_755 108.47(5)
O1 Sr1 O5 2_755 2_755 71.53(5)
O3 Sr1 O5 2_655 . 59.17(6)
O3 Sr1 O5 1_655 . 120.83(6)
O2 Sr1 O5 2_755 . 111.05(6)
O2 Sr1 O5 . . 68.95(6)
O6 Sr1 O5 2_755 . 133.33(5)
O6 Sr1 O5 . . 46.67(5)
O1 Sr1 O5 . . 71.53(5)
O1 Sr1 O5 2_755 . 108.47(5)
O5 Sr1 O5 2_755 . 180.0
O3 Sr1 O4 2_655 2_655 46.64(5)
O3 Sr1 O4 1_655 2_655 133.36(5)
O2 Sr1 O4 2_755 2_655 59.32(5)
O2 Sr1 O4 . 2_655 120.68(5)
O6 Sr1 O4 2_755 2_655 65.35(6)
O6 Sr1 O4 . 2_655 114.65(6)
O1 Sr1 O4 . 2_655 73.41(5)
O1 Sr1 O4 2_755 2_655 106.59(5)
O5 Sr1 O4 2_755 2_655 75.06(5)
O5 Sr1 O4 . 2_655 104.94(5)
O3 Sr1 O4 2_655 1_655 133.36(5)
O3 Sr1 O4 1_655 1_655 46.64(5)
O2 Sr1 O4 2_755 1_655 120.68(5)
O2 Sr1 O4 . 1_655 59.32(5)
O6 Sr1 O4 2_755 1_655 114.65(6)
O6 Sr1 O4 . 1_655 65.35(6)
O1 Sr1 O4 . 1_655 106.59(5)
O1 Sr1 O4 2_755 1_655 73.41(5)
O5 Sr1 O4 2_755 1_655 104.94(5)
O5 Sr1 O4 . 1_655 75.06(5)
O4 Sr1 O4 2_655 1_655 180.00(5)
O5 Sr2 O10 . . 153.40(7)
O5 Sr2 O2 . . 75.35(6)
O10 Sr2 O2 . . 88.68(7)
O5 Sr2 O9 . . 125.53(6)
O10 Sr2 O9 . . 50.80(7)
O2 Sr2 O9 . . 128.29(6)
O5 Sr2 O7 . 2_645 66.86(6)
O10 Sr2 O7 . 2_645 88.28(7)
O2 Sr2 O7 . 2_645 72.55(6)
O9 Sr2 O7 . 2_645 75.32(6)
O5 Sr2 O8 . 2_745 101.16(6)
O10 Sr2 O8 . 2_745 105.39(7)
O2 Sr2 O8 . 2_745 129.55(6)
O9 Sr2 O8 . 2_745 95.28(6)
O7 Sr2 O8 2_645 2_745 153.14(6)
O5 Sr2 O8 . . 68.06(6)
O10 Sr2 O8 . . 123.11(7)
O2 Sr2 O8 . . 143.15(6)
O9 Sr2 O8 . . 73.66(6)
O7 Sr2 O8 2_645 . 88.90(6)
O8 Sr2 O8 2_745 . 64.25(6)
O5 Sr2 O4 . 1_655 85.44(6)
O10 Sr2 O4 . 1_655 106.46(7)
O2 Sr2 O4 . 1_655 63.25(6)
O9 Sr2 O4 . 1_655 147.58(6)
O7 Sr2 O4 2_645 1_655 132.53(6)
O8 Sr2 O4 2_745 1_655 66.31(6)
O8 Sr2 O4 . 1_655 116.43(6)
O5 Sr2 C17 . . 144.39(8)
O10 Sr2 C17 . . 25.29(8)
O2 Sr2 C17 . . 108.87(8)
O9 Sr2 C17 . . 25.52(8)
O7 Sr2 C17 2_645 . 80.49(8)
O8 Sr2 C17 2_745 . 101.96(8)
O8 Sr2 C17 . . 98.66(8)
O4 Sr2 C17 1_655 . 128.81(8)
O5 Sr2 C9 . . 21.42(6)
O10 Sr2 C9 . . 174.73(7)
O2 Sr2 C9 . . 87.44(6)
O9 Sr2 C9 . . 130.15(7)
O7 Sr2 C9 2_645 . 87.16(6)
O8 Sr2 C9 2_745 . 79.84(6)
O8 Sr2 C9 . . 59.46(6)
O4 Sr2 C9 1_655 . 74.88(6)
C17 Sr2 C9 . . 155.22(9)
O5 Sr2 Sr1 . . 46.07(4)
O10 Sr2 Sr1 . . 127.95(6)
O2 Sr2 Sr1 . . 41.23(4)
O9 Sr2 Sr1 . . 163.24(5)
O7 Sr2 Sr1 2_645 . 88.05(4)
O8 Sr2 Sr1 2_745 . 100.66(4)
O8 Sr2 Sr1 . . 108.71(4)
O4 Sr2 Sr1 1_655 . 47.09(4)
C17 Sr2 Sr1 . . 150.09(7)
C9 Sr2 Sr1 . . 49.25(5)
O5 Sr2 Sr3 . 1_545 99.78(4)
O10 Sr2 Sr3 . 1_545 82.14(6)
O2 Sr2 Sr3 . 1_545 147.27(4)
O9 Sr2 Sr3 . 1_545 31.50(5)
O7 Sr2 Sr3 2_645 1_545 75.82(4)
O8 Sr2 Sr3 2_745 1_545 83.16(4)
O8 Sr2 Sr3 . 1_545 42.44(4)
O4 Sr2 Sr3 1_655 1_545 149.44(4)
C17 Sr2 Sr3 . 1_545 56.95(7)
C9 Sr2 Sr3 . 1_545 99.28(5)
Sr1 Sr2 Sr3 . 1_545 145.840(8)
O9 Sr3 O1 1_565 2_655 164.51(6)
O9 Sr3 O6 1_565 2_755 73.93(6)
O1 Sr3 O6 2_655 2_755 121.54(6)
O9 Sr3 O3 1_565 . 103.04(7)
O1 Sr3 O3 2_655 . 71.31(6)
O6 Sr3 O3 2_755 . 113.33(6)
O9 Sr3 O4 1_565 2_655 123.48(6)
O1 Sr3 O4 2_655 2_655 67.42(6)
O6 Sr3 O4 2_755 2_655 69.37(6)
O3 Sr3 O4 . 2_655 130.36(6)
O9 Sr3 O5 1_565 2_655 87.78(6)
O1 Sr3 O5 2_655 2_655 76.83(6)
O6 Sr3 O5 2_755 2_655 159.68(6)
O3 Sr3 O5 . 2_655 61.60(6)
O4 Sr3 O5 2_655 2_655 129.85(6)
O9 Sr3 O7 1_565 1_565 96.29(6)
O1 Sr3 O7 2_655 1_565 75.32(6)
O6 Sr3 O7 2_755 1_565 126.54(6)
O3 Sr3 O7 . 1_565 120.04(6)
O4 Sr3 O7 2_655 1_565 74.30(6)
O5 Sr3 O7 2_655 1_565 63.16(6)
O9 Sr3 O1 1_565 . 120.34(6)
O1 Sr3 O1 2_655 . 71.19(6)
O6 Sr3 O1 2_755 . 61.57(5)
O3 Sr3 O1 . . 65.33(5)
O4 Sr3 O1 2_655 . 76.04(6)
O5 Sr3 O1 2_655 . 124.22(5)
O7 Sr3 O1 1_565 . 141.68(6)
O9 Sr3 O8 1_565 1_565 71.45(6)
O1 Sr3 O8 2_655 1_565 109.25(5)
O6 Sr3 O8 2_755 1_565 82.40(6)
O3 Sr3 O8 . 1_565 161.74(5)
O4 Sr3 O8 2_655 1_565 62.49(5)
O5 Sr3 O8 2_655 1_565 100.39(5)
O7 Sr3 O8 1_565 1_565 45.82(5)
O1 Sr3 O8 . 1_565 132.73(5)
O9 Sr3 C16 1_565 1_565 86.49(7)
O1 Sr3 C16 2_655 1_565 89.85(6)
O6 Sr3 C16 2_755 1_565 104.15(6)
O3 Sr3 C16 . 1_565 142.52(6)
O4 Sr3 C16 2_655 1_565 63.56(6)
O5 Sr3 C16 2_655 1_565 83.02(6)
O7 Sr3 C16 1_565 1_565 22.65(6)
O1 Sr3 C16 . 1_565 139.48(6)
O8 Sr3 C16 1_565 1_565 23.60(6)
O9 Sr3 C8 1_565 2_655 143.07(7)
O1 Sr3 C8 2_655 2_655 48.65(6)
O6 Sr3 C8 2_755 2_655 81.07(6)
O3 Sr3 C8 . 2_655 111.74(6)
O4 Sr3 C8 2_655 2_655 19.62(6)
O5 Sr3 C8 2_655 2_655 119.24(6)
O7 Sr3 C8 1_565 2_655 77.15(6)
O1 Sr3 C8 . 2_655 66.95(6)
O8 Sr3 C8 1_565 2_655 78.75(6)
C16 Sr3 C8 1_565 2_655 73.62(6)
O9 Sr3 Sr1 1_565 1_455 125.58(5)
O1 Sr3 Sr1 2_655 1_455 41.76(4)
O6 Sr3 Sr1 2_755 1_455 144.06(4)
O3 Sr3 Sr1 . 1_455 38.86(4)
O4 Sr3 Sr1 2_655 1_455 109.12(4)
O5 Sr3 Sr1 2_655 1_455 44.41(4)
O7 Sr3 Sr1 1_565 1_455 84.43(4)
O1 Sr3 Sr1 . 1_455 82.91(4)
O8 Sr3 Sr1 1_565 1_455 130.22(4)
C16 Sr3 Sr1 1_565 1_455 106.72(5)
C8 Sr3 Sr1 2_655 1_455 90.35(4)
C1 O1 Sr3 . 2_655 119.45(16)
C1 O1 Sr1 . . 89.98(14)
Sr3 O1 Sr1 2_655 . 99.39(6)
C1 O1 Sr3 . . 129.32(16)
Sr3 O1 Sr3 2_655 . 108.81(6)
Sr1 O1 Sr3 . . 96.94(5)
C1 O2 Sr2 . . 126.39(17)
C1 O2 Sr1 . . 95.62(17)
Sr2 O2 Sr1 . . 98.51(6)
C8 O3 Sr3 . . 121.66(16)
C8 O3 Sr1 . 1_455 100.71(17)
Sr3 O3 Sr1 . 1_455 102.43(7)
C8 O4 Sr2 . 1_455 135.86(16)
C8 O4 Sr3 . 2_655 114.66(15)
Sr2 O4 Sr3 1_455 2_655 109.39(6)
C8 O4 Sr1 . 1_455 87.01(16)
Sr2 O4 Sr1 1_455 1_455 90.77(5)
Sr3 O4 Sr1 2_655 1_455 96.68(6)
C9 O5 Sr2 . . 112.02(16)
C9 O5 Sr3 . 2_655 132.22(17)
Sr2 O5 Sr3 . 2_655 115.44(7)
C9 O5 Sr1 . . 86.87(15)
Sr2 O5 Sr1 . . 94.66(6)
Sr3 O5 Sr1 2_655 . 94.48(5)
C9 O6 Sr3 . 2_755 138.19(17)
C9 O6 Sr1 . . 97.19(16)
Sr3 O6 Sr1 2_755 . 104.80(7)
C16 O7 Sr2 . 2_645 143.91(17)
C16 O7 Sr3 . 1_545 99.92(17)
Sr2 O7 Sr3 2_645 1_545 111.61(7)
C16 O8 Sr2 . 2_745 118.00(16)
C16 O8 Sr2 . . 121.54(15)
Sr2 O8 Sr2 2_745 . 115.75(6)
C16 O8 Sr3 . 1_545 89.57(15)
Sr2 O8 Sr3 2_745 1_545 102.86(6)
Sr2 O8 Sr3 . 1_545 99.56(6)
C17 O9 Sr3 . 1_545 153.6(2)
C17 O9 Sr2 . . 91.1(2)
Sr3 O9 Sr2 1_545 . 114.79(8)
C17 O10 Sr2 . . 94.3(2)
O2 C1 O1 . . 122.6(3)
O2 C1 C2 . . 118.3(3)
O1 C1 C2 . . 119.0(2)
O2 C1 Sr1 . . 60.21(14)
O1 C1 Sr1 . . 65.40(14)
C2 C1 Sr1 . . 162.29(18)
C3 C2 C7 . . 119.5(3)
C3 C2 C1 . . 119.7(2)
C7 C2 C1 . . 120.6(3)
C2 C3 C4 . . 120.5(3)
C2 C3 H3A . . 119.7
C4 C3 H3A . . 119.7
C5 C4 C3 . . 119.8(3)
C5 C4 H4A . . 120.1
C3 C4 H4A . . 120.1
C4 C5 C6 . . 120.3(3)
C4 C5 H5A . . 119.9
C6 C5 H5A . . 119.9
C7 C6 C5 . . 120.2(3)
C7 C6 H6A . . 119.9
C5 C6 H6A . . 119.9
C6 C7 C2 . . 119.7(3)
C6 C7 C8 . . 119.3(2)
C2 C7 C8 . . 121.0(3)
O3 C8 O4 . . 123.9(3)
O3 C8 C7 . . 117.3(2)
O4 C8 C7 . . 118.8(2)
O3 C8 Sr1 . 1_455 56.14(14)
O4 C8 Sr1 . 1_455 69.17(15)
C7 C8 Sr1 . 1_455 164.05(18)
O3 C8 Sr3 . 2_655 108.26(18)
O4 C8 Sr3 . 2_655 45.72(12)
C7 C8 Sr3 . 2_655 115.95(16)
Sr1 C8 Sr3 1_455 2_655 79.71(6)
O6 C9 O5 . . 122.1(3)
O6 C9 C10 . . 119.3(2)
O5 C9 C10 . . 118.6(2)
O6 C9 Sr1 . . 59.12(13)
O5 C9 Sr1 . . 68.79(14)
C10 C9 Sr1 . . 153.70(18)
O6 C9 Sr2 . . 97.14(17)
O5 C9 Sr2 . . 46.56(13)
C10 C9 Sr2 . . 126.17(17)
Sr1 C9 Sr2 . . 78.21(6)
C11 C10 C15 . . 119.4(3)
C11 C10 C9 . . 118.8(3)
C15 C10 C9 . . 121.7(2)
C12 C11 C10 . . 121.0(3)
C12 C11 H11A . . 119.5
C10 C11 H11A . . 119.5
C13 C12 C11 . . 119.4(3)
C13 C12 H12A . . 120.3
C11 C12 H12A . . 120.3
C12 C13 C14 . . 120.3(3)
C12 C13 H13A . . 119.9
C14 C13 H13A . . 119.9
C13 C14 C15 . . 120.9(3)
C13 C14 H14A . . 119.6
C15 C14 H14A . . 119.6
C14 C15 C10 . . 119.0(3)
C14 C15 C16 . . 118.4(2)
C10 C15 C16 . . 122.4(2)
O7 C16 O8 . . 122.4(3)
O7 C16 C15 . . 120.0(2)
O8 C16 C15 . . 117.5(2)
O7 C16 Sr3 . 1_545 57.43(14)
O8 C16 Sr3 . 1_545 66.83(14)
C15 C16 Sr3 . 1_545 161.68(17)
O10 C17 O9 . . 123.8(3)
O10 C17 Sr2 . . 60.42(19)
O9 C17 Sr2 . . 63.39(18)
O10 C17 H17A . . 118.1
O9 C17 H17A . . 118.1
Sr2 C17 H17A . . 177.4

loop_
_geom_bond_atom_site_label_1
_geom_bond_atom_site_label_2
_geom_bond_site_symmetry_2
_geom_bond_distance
Sr1 O3 2_655 2.641(2)
Sr1 O3 1_655 2.641(2)
Sr1 O2 2_755 2.661(2)
Sr1 O2 . 2.661(2)
Sr1 O6 2_755 2.6729(19)
Sr1 O6 . 2.6729(19)
Sr1 O1 . 2.7742(17)
Sr1 O1 2_755 2.7742(17)
Sr1 O5 2_755 2.8848(19)
Sr1 O5 . 2.8848(19)
Sr1 O4 2_655 2.9242(19)
Sr1 O4 1_655 2.9242(19)
Sr2 O5 . 2.536(2)
Sr2 O10 . 2.556(2)
Sr2 O2 . 2.6087(19)
Sr2 O9 . 2.620(2)
Sr2 O7 2_645 2.6335(18)
Sr2 O8 2_745 2.6710(18)
Sr2 O8 . 2.6766(18)
Sr2 O4 1_655 2.6789(18)
Sr3 O9 1_565 2.467(2)
Sr3 O1 2_655 2.6128(19)
Sr3 O6 2_755 2.6281(19)
Sr3 O3 . 2.6314(19)
Sr3 O4 2_655 2.6938(19)
Sr3 O5 2_655 2.7104(18)
Sr3 O7 1_565 2.729(2)
Sr3 O1 . 2.8361(19)
Sr3 O8 1_565 2.9332(19)
O1 C1 . 1.271(3)
O1 Sr3 2_655 2.6129(19)
O2 C1 . 1.255(3)
O3 C8 . 1.250(3)
O3 Sr1 1_455 2.641(2)
O4 C8 . 1.264(3)
O4 Sr2 1_455 2.6789(18)
O4 Sr3 2_655 2.6938(19)
O4 Sr1 1_455 2.9242(19)
O5 C9 . 1.275(3)
O5 Sr3 2_655 2.7104(18)
O6 C9 . 1.251(3)
O6 Sr3 2_755 2.6281(19)
O7 C16 . 1.248(3)
O7 Sr2 2_645 2.6335(18)
O7 Sr3 1_545 2.729(2)
O8 C16 . 1.277(3)
O8 Sr2 2_745 2.6710(18)
O8 Sr3 1_545 2.9331(19)
O9 C17 . 1.262(4)
O9 Sr3 1_545 2.467(2)
O10 C17 . 1.256(4)
C1 C2 . 1.504(4)
C2 C3 . 1.384(4)
C2 C7 . 1.396(4)
C3 C4 . 1.384(4)
C3 H3A . 0.9300
C4 C5 . 1.378(4)
C4 H4A . 0.9300
C5 C6 . 1.384(5)
C5 H5A . 0.9300
C6 C7 . 1.383(4)
C6 H6A . 0.9300
C7 C8 . 1.502(4)
C8 Sr1 1_455 3.125(3)
C8 Sr3 2_655 3.420(3)
C9 C10 . 1.490(4)
C10 C11 . 1.383(4)
C10 C15 . 1.400(4)
C11 C12 . 1.382(4)
C11 H11A . 0.9300
C12 C13 . 1.376(5)
C12 H12A . 0.9300
C13 C14 . 1.380(4)
C13 H13A . 0.9300
C14 C15 . 1.382(4)
C14 H14A . 0.9300
C15 C16 . 1.510(4)
C16 Sr3 1_545 3.190(3)
C17 H17A . 0.9300
